data_7250097
loop_
_publ_author_name
'Zhao, Jiawei'
'Wang, Na'
'Zhou, Lina'
'Wang, Ting'
'Huang, Xin'
'Wang, Ailian'
'Zhang, Longgui'
'Hao, Hongxun'

_publ_section_title
;
 Mechanistic study on the crystal habit of 3,3&#x2032;-diaminobenzidine in
 the presence of solvents and additives
;
_journal_issue 14
_journal_name_full CrystEngComm
_journal_page_first 2204
_journal_page_last 2222
_journal_paper_doi 10.1039/D4CE01237B
_journal_volume 27
_journal_year 2025
_chemical_formula_moiety 'C6 H7 N2'
_chemical_formula_sum 'C6 H7 N2'
_chemical_formula_weight 107.136
_space_group_crystal_system monoclinic
_space_group_IT_number 14
_space_group_name_Hall '-P 2ybc'
_space_group_name_H-M_alt 'P 1 21/c 1'
_symmetry_Int_Tables_number 14
_atom_sites_solution_primary iterative
_audit_creation_date 2025-02-18
_audit_creation_method
;
Olex2 1.5
(compiled 2021.12.09 svn.r5202d8cf for OlexSys, GUI svn.r6439)
;
_audit_update_record
;
2025-02-24 deposited with the CCDC.	2025-02-26 downloaded from the CCDC.
;
_cell_angle_alpha 90
_cell_angle_beta 95.69(3)
_cell_angle_gamma 90
_cell_formula_units_Z 4
_cell_length_a 9.6385(19)
_cell_length_b 7.4706(15)
_cell_length_c 7.7536(16)
_cell_measurement_reflns_used 2504
_cell_measurement_temperature 293(2)
_cell_measurement_theta_max 27.395
_cell_measurement_theta_min 3.455
_cell_volume 555.6(2)
_computing_molecular_graphics 'Olex2 1.5 (Dolomanov et al., 2009)'
_computing_publication_material 'Olex2 1.5 (Dolomanov et al., 2009)'
_computing_structure_refinement 'olex2.refine 1.5 (Bourhis et al., 2015)'
_computing_structure_solution 'olex2.solve 1.5 (Bourhis et al., 2015)'
_diffrn_ambient_temperature 293(2)
_diffrn_measured_fraction_theta_full 0.9980
_diffrn_measured_fraction_theta_max 0.9971
_diffrn_measurement_device_type 'rigaku R-axis rapid 2'
_diffrn_radiation_type 'Mo K\a'
_diffrn_radiation_wavelength 0.71073
_diffrn_reflns_av_R_equivalents 0.0840
_diffrn_reflns_av_unetI/netI 0.0694
_diffrn_reflns_Laue_measured_fraction_full 0.9980
_diffrn_reflns_Laue_measured_fraction_max 0.9971
_diffrn_reflns_limit_h_max 12
_diffrn_reflns_limit_h_min -12
_diffrn_reflns_limit_k_max 9
_diffrn_reflns_limit_k_min -9
_diffrn_reflns_limit_l_max 10
_diffrn_reflns_limit_l_min -10
_diffrn_reflns_number 5299
_diffrn_reflns_point_group_measured_fraction_full 0.9980
_diffrn_reflns_point_group_measured_fraction_max 0.9971
_diffrn_reflns_theta_full 25.2417
_diffrn_reflns_theta_max 25.50
_diffrn_reflns_theta_min 3.46
_exptl_absorpt_coefficient_mu 0.081
_exptl_absorpt_correction_T_max 0.9879
_exptl_absorpt_correction_T_min 0.9800
_exptl_crystal_colour brown
_exptl_crystal_density_diffrn 1.281
_exptl_crystal_density_method 'not measured'
_exptl_crystal_description block
_exptl_crystal_F_000 228.135
_exptl_crystal_size_max 0.25
_exptl_crystal_size_mid 0.2
_exptl_crystal_size_min 0.15
_refine_diff_density_max 0.2813
_refine_diff_density_min -0.3330
_refine_diff_density_rms 0.0821
_refine_ls_d_res_high 0.8255
_refine_ls_d_res_low 5.8937
_refine_ls_goodness_of_fit_ref 1.0455
_refine_ls_hydrogen_treatment refall
_refine_ls_matrix_type full
_refine_ls_number_constraints 0
_refine_ls_number_parameters 101
_refine_ls_number_reflns 1026
_refine_ls_number_restraints 0
_refine_ls_restrained_S_all 1.0455
_refine_ls_R_factor_all 0.0924
_refine_ls_R_factor_gt 0.0560
_refine_ls_shift/su_max 0.0003
_refine_ls_shift/su_mean 0.0000
_refine_ls_structure_factor_coef Fsqd
_refine_ls_weighting_details 'w=1/[\s^2^(Fo^2^)+(0.0517P)^2^+0.0831P] where P=(Fo^2^+2Fc^2^)/3'
_refine_ls_weighting_scheme calc
_refine_ls_wR_factor_gt 0.1111
_refine_ls_wR_factor_ref 0.1258
_reflns_Friedel_coverage 0.0
_reflns_limit_h_max 11
_reflns_limit_h_min -11
_reflns_limit_k_max 9
_reflns_limit_k_min 0
_reflns_limit_l_max 9
_reflns_limit_l_min 0
_reflns_number_gt 679
_reflns_number_total 1026
_reflns_threshold_expression I>=2u(I)
_cod_data_source_file d4ce01237b2.cif
_cod_data_source_block B
_cod_depositor_comments 'Adding full bibliography for 7250097.cif.'
_cod_database_code 7250097
_olex2_refinement_description
;
;
_olex2_submission_special_instructions 'No special instructions were received'

loop_
_space_group_symop_id
_space_group_symop_operation_xyz
1 x,y,z
2 -x,y+1/2,-z+1/2
3 -x,-y,-z
4 x,-y-1/2,z-1/2

loop_
_atom_site_label
_atom_site_type_symbol
_atom_site_fract_x
_atom_site_fract_y
_atom_site_fract_z
_atom_site_U_iso_or_equiv
_atom_site_adp_type
_atom_site_occupancy
_atom_site_refinement_flags_posn
N1 N 0.50768(19) -0.0472(3) 0.7364(3) 0.0409(6) Uani 1.000000 .
N2 N 0.6896(2) 0.1835(3) 0.5980(3) 0.0438(6) Uani 1.000000 .
C1 C 0.6468(2) -0.0386(3) 0.8122(3) 0.0330(6) Uani 1.000000 .
C2 C 0.7407(2) 0.0748(3) 0.7379(3) 0.0324(6) Uani 1.000000 .
C3 C 0.8770(2) 0.0868(3) 0.8124(3) 0.0344(6) Uani 1.000000 .
C4 C 0.92708(19) -0.0108(3) 0.9593(3) 0.0331(6) Uani 1.000000 .
C5 C 0.8333(2) -0.1290(3) 1.0254(3) 0.0402(6) Uani 1.000000 .
C6 C 0.6966(2) -0.1417(3) 0.9527(3) 0.0377(6) Uani 1.000000 .
H1a H 0.472(2) 0.061(3) 0.711(3) 0.053(8) Uiso 1.000000 .
H3 H 0.9361(19) 0.166(3) 0.764(3) 0.030(5) Uiso 1.000000 .
H6 H 0.6323(18) -0.223(2) 1.006(2) 0.024(5) Uiso 1.000000 .
H5 H 0.859(2) -0.207(3) 1.126(3) 0.053(7) Uiso 1.000000 .
H1b H 0.450(2) -0.113(4) 0.807(4) 0.072(9) Uiso 1.000000 .
H2a H 0.759(3) 0.237(4) 0.555(4) 0.076(10) Uiso 1.000000 .
H2b H 0.619(3) 0.126(4) 0.514(4) 0.081(9) Uiso 1.000000 .

loop_
_atom_site_aniso_label
_atom_site_aniso_U_11
_atom_site_aniso_U_22
_atom_site_aniso_U_33
_atom_site_aniso_U_12
_atom_site_aniso_U_13
_atom_site_aniso_U_23
N1 0.0341(10) 0.0472(13) 0.0400(13) -0.0023(10) -0.0040(9) 0.0026(11)
N2 0.0376(12) 0.0547(14) 0.0379(13) -0.0023(10) -0.0019(10) 0.0125(11)
C1 0.0331(11) 0.0338(12) 0.0315(14) -0.0001(10) 0.0005(9) -0.0048(11)
C2 0.0359(12) 0.0339(13) 0.0269(13) 0.0032(10) 0.0008(9) -0.0017(10)
C3 0.0334(12) 0.0367(13) 0.0336(14) -0.0026(10) 0.0055(10) 0.0028(11)
C4 0.0344(11) 0.0326(12) 0.0320(13) 0.0029(10) 0.0010(9) -0.0001(10)
C5 0.0433(13) 0.0373(13) 0.0387(15) -0.0036(11) -0.0027(11) 0.0096(12)
C6 0.0363(13) 0.0394(13) 0.0367(15) -0.0090(11) -0.0009(10) 0.0064(11)

loop_
_atom_type_symbol
_atom_type_scat_dispersion_real
_atom_type_scat_dispersion_imag
_atom_type_scat_Cromer_Mann_a1
_atom_type_scat_Cromer_Mann_a2
_atom_type_scat_Cromer_Mann_a3
_atom_type_scat_Cromer_Mann_a4
_atom_type_scat_Cromer_Mann_b1
_atom_type_scat_Cromer_Mann_b2
_atom_type_scat_Cromer_Mann_b3
_atom_type_scat_Cromer_Mann_b4
_atom_type_scat_Cromer_Mann_c
_atom_type_scat_source
_atom_type_scat_dispersion_source
C 0.00347 0.00161 2.31000 1.02000 1.58860 0.86500 20.84390 10.20750 0.56870 51.65120 0.21560 'International Tables Volume C Table 6.1.1.4 (pp. 500-502)' 'Henke, Gullikson and Davis, At. Data and Nucl. Data Tables, 1993, 54, 2'
H 0.00000 0.00000 0.49300 0.32291 0.14019 0.04081 10.51090 26.12570 3.14236 57.79970 0.00304 'International Tables Volume C Table 6.1.1.4 (pp. 500-502)' 'Henke, Gullikson and Davis, At. Data and Nucl. Data Tables, 1993, 54, 2'
N 0.00653 0.00323 12.21260 3.13220 2.01250 1.16630 0.00570 9.89330 28.99750 0.58260 -11.52900 'International Tables Volume C Table 6.1.1.4 (pp. 500-502)' 'Henke, Gullikson and Davis, At. Data and Nucl. Data Tables, 1993, 54, 2'

loop_
_geom_angle_atom_site_label_1
_geom_angle_atom_site_label_2
_geom_angle_atom_site_label_3
_geom_angle
_geom_angle_site_symmetry_1
_geom_angle_site_symmetry_3
_geom_angle_publ_flag
H1a N1 C1 112.2(15) . . ?
H1b N1 C1 111.6(15) . . ?
H1b N1 H1a 111(2) . . ?
H2a N2 C2 109.9(18) . . ?
H2b N2 C2 114.9(16) . . ?
H2b N2 H2a 116(3) . . ?
C2 C1 N1 118.7(2) . . ?
C6 C1 N1 123.0(2) . . ?
C6 C1 C2 118.20(19) . . ?
C1 C2 N2 118.32(19) . . ?
C3 C2 N2 122.1(2) . . ?
C3 C2 C1 119.4(2) . . ?
C4 C3 C2 122.9(2) . . ?
H3 C3 C2 117.8(12) . . ?
H3 C3 C4 119.2(12) . . ?
C4 C4 C3 121.6(2) 3_757 . ?
C5 C4 C3 116.44(19) . . ?
C6 C5 C4 121.2(2) . . ?
H5 C5 C4 122.9(13) . . ?
H5 C5 C6 115.9(13) . . ?
C5 C6 C1 121.7(2) . . ?
H6 C6 C1 119.3(11) . . ?
H6 C6 C5 119.0(11) . . ?

loop_
_geom_bond_atom_site_label_1
_geom_bond_atom_site_label_2
_geom_bond_distance
_geom_bond_site_symmetry_2
_geom_bond_publ_flag
N1 C1 1.411(3) . ?
N1 H1a 0.89(2) . ?
N1 H1b 0.95(3) . ?
N2 C2 1.404(3) . ?
N2 H2a 0.87(3) . ?
N2 H2b 0.99(3) . ?
C1 C2 1.405(3) . ?
C1 C6 1.381(3) . ?
C2 C3 1.384(3) . ?
C3 C4 1.398(3) . ?
C3 H3 0.928(19) . ?
C4 C4 1.491(4) 3_757 ?
C4 C5 1.397(3) . ?
C5 C6 1.384(3) . ?
C5 H5 0.98(2) . ?
C6 H6 0.987(19) . ?

loop_
_geom_torsion_atom_site_label_1
_geom_torsion_atom_site_label_2
_geom_torsion_atom_site_label_3
_geom_torsion_atom_site_label_4
_geom_torsion
_geom_torsion_site_symmetry_1
_geom_torsion_site_symmetry_2
_geom_torsion_site_symmetry_3
_geom_torsion_site_symmetry_4
_geom_torsion_publ_flag
N1 C1 C2 N2 4.1(2) . . . . ?
N1 C1 C2 C3 179.00(19) . . . . ?
N1 C1 C6 C5 -179.3(2) . . . . ?
N2 C2 C1 C6 -178.3(2) . . . . ?
N2 C2 C3 C4 175.2(2) . . . . ?
C1 C2 C3 C4 0.5(2) . . . . ?
C1 C6 C5 C4 -0.1(3) . . . . ?
C2 C3 C4 C4 -177.4(2) . . . 3_757 ?
C2 C3 C4 C5 2.5(2) . . . . ?
C3 C4 C4 C3 -180.0(3) . . 3_757 3_757 ?
C3 C4 C4 C5 -0.1(2) . . 3_757 3_757 ?
C3 C4 C5 C6 -2.7(2) . . . . ?
C4 C4 C5 C6 177.2(3) 3_757 . . . ?
